data_4505863
loop_
_publ_author_name
'Tsaggeos, Kostas'
'Masiera, Natalia'
'Niwicka, Aleksandra'
'Dokorou, Vassiliki'
'Siskos, Michael G.'
'Skoulika, Stavroula'
'Michaelides, Adonis'

_publ_section_title
;
 Crystal Structure, Thermal Behavior, and Photochemical Reactivity of a
 Series of Co-Crystals oftrans-1,2-Bis(4-pyridyl) Ethylene with
 Dicarboxylic Acids
;
_journal_issue 5
_journal_name_full 'Crystal Growth &amp; Design'
_journal_page_first 2187
_journal_paper_doi 10.1021/cg200681s
_journal_volume 12
_journal_year 2012
_chemical_formula_sum 'C16 H16 N2 O4 S'
_chemical_formula_weight 332.38
_chemical_name_systematic
; 
 ? 
;
_space_group_IT_number 15
_symmetry_cell_setting monoclinic
_symmetry_space_group_name_Hall '-C 2yc'
_symmetry_space_group_name_H-M 'C 1 2/c 1'
_atom_sites_solution_hydrogens geom
_atom_sites_solution_primary direct
_atom_sites_solution_secondary difmap
_audit_creation_method SHELXL-97
_cell_angle_alpha 90.00
_cell_angle_beta 90.540(10)
_cell_angle_gamma 90.00
_cell_formula_units_Z 4
_cell_length_a 16.2550(10)
_cell_length_b 10.2550(10)
_cell_length_c 9.2810(10)
_cell_measurement_reflns_used 94
_cell_measurement_temperature 293(2)
_cell_measurement_theta_max 16.3
_cell_measurement_theta_min 4.7
_cell_volume 1547.0(2)
_computing_cell_refinement XSCANS
_computing_data_collection XSCANS
_computing_data_reduction XSCANS
_computing_structure_refinement 'SHELXL-97 (Sheldrick, 1997)'
_computing_structure_solution 'SHELXS-97 (Sheldrick, 1990)'
_diffrn_ambient_temperature 293(2)
_diffrn_measured_fraction_theta_full 0.994
_diffrn_measured_fraction_theta_max 0.994
_diffrn_measurement_device_type P4
_diffrn_measurement_method scintillation
_diffrn_radiation_monochromator graphite
_diffrn_radiation_source 'fine-focus sealed tube'
_diffrn_radiation_type MoK\a
_diffrn_radiation_wavelength 0.71073
_diffrn_reflns_av_R_equivalents 0.0929
_diffrn_reflns_av_sigmaI/netI 0.0550
_diffrn_reflns_limit_h_max 19
_diffrn_reflns_limit_h_min -1
_diffrn_reflns_limit_k_max 12
_diffrn_reflns_limit_k_min 0
_diffrn_reflns_limit_l_max 11
_diffrn_reflns_limit_l_min -11
_diffrn_reflns_number 1503
_diffrn_reflns_theta_full 24.99
_diffrn_reflns_theta_max 24.99
_diffrn_reflns_theta_min 2.35
_diffrn_standards_decay_% none
_diffrn_standards_interval_count 100
_diffrn_standards_number 2
_exptl_absorpt_coefficient_mu 0.231
_exptl_absorpt_correction_type none
_exptl_crystal_colour red
_exptl_crystal_density_diffrn 1.427
_exptl_crystal_density_method 'not measured'
_exptl_crystal_description prismatic
_exptl_crystal_F_000 696
_exptl_crystal_size_max 0.18
_exptl_crystal_size_mid 0.12
_exptl_crystal_size_min 0.10
_refine_diff_density_max 0.375
_refine_diff_density_min -0.501
_refine_diff_density_rms 0.117
_refine_ls_extinction_method none
_refine_ls_goodness_of_fit_ref 0.869
_refine_ls_hydrogen_treatment mixed
_refine_ls_matrix_type fullcycle
_refine_ls_number_parameters 137
_refine_ls_number_reflns 1354
_refine_ls_number_restraints 0
_refine_ls_restrained_S_all 0.869
_refine_ls_R_factor_all 0.0891
_refine_ls_R_factor_gt 0.0510
_refine_ls_shift/su_max 0.000
_refine_ls_shift/su_mean 0.000
_refine_ls_structure_factor_coef Fsqd
_refine_ls_weighting_details 'calc w=1/[\s^2^(Fo^2^)+(0.1084P)^2^+7.8657P] where P=(Fo^2^+2Fc^2^)/3'
_refine_ls_weighting_scheme calc
_refine_ls_wR_factor_gt 0.1305
_refine_ls_wR_factor_ref 0.1907
_reflns_number_gt 963
_reflns_number_total 1354
_reflns_threshold_expression >2sigma(I)
_cod_data_source_file cg200681s_si_002.cif
_cod_data_source_block costas6
_cod_original_sg_symbol_H-M C2/c
_cod_database_code 4505863

loop_
_symmetry_equiv_pos_as_xyz
'x, y, z'
'-x, y, -z+1/2'
'x+1/2, y+1/2, z'
'-x+1/2, y+1/2, -z+1/2'
'-x, -y, -z'
'x, -y, z-1/2'
'-x+1/2, -y+1/2, -z'
'x+1/2, -y+1/2, z-1/2'

loop_
_atom_site_label
_atom_site_type_symbol
_atom_site_fract_x
_atom_site_fract_y
_atom_site_fract_z
_atom_site_U_iso_or_equiv
_atom_site_adp_type
_atom_site_occupancy
_atom_site_calc_flag
_atom_site_refinement_flags
S S 0.5000 0.43732(14) 0.2500 0.0416(5) Uani 1 d S
O2 O 0.68249(19) 0.5822(3) 0.0291(3) 0.0500(9) Uani 1 d .
O1 O 0.6284(2) 0.3822(3) 0.0315(4) 0.0568(9) Uani 1 d .
N N 0.7084(2) -0.0168(3) 0.1563(4) 0.0406(9) Uani 1 d .
C1 C 0.5211(2) 0.0457(4) 0.4651(4) 0.0362(9) Uani 1 d .
C2 C 0.5866(2) 0.0216(4) 0.3618(4) 0.0342(9) Uani 1 d .
C3 C 0.6150(3) -0.1034(4) 0.3270(5) 0.0398(10) Uani 1 d .
C4 C 0.6744(3) -0.1173(4) 0.2257(5) 0.0420(10) Uani 1 d .
C5 C 0.6827(2) 0.1035(4) 0.1889(5) 0.0400(10) Uani 1 d .
C6 C 0.6228(3) 0.1250(4) 0.2899(4) 0.0387(10) Uani 1 d .
C8 C 0.5663(3) 0.5553(4) 0.1675(5) 0.0440(11) Uani 1 d .
C7 C 0.6291(2) 0.4957(4) 0.0702(4) 0.0386(10) Uani 1 d .
H1 H 0.510(3) 0.140(5) 0.488(5) 0.057(14) Uiso 1 d .
H3 H 0.594(2) -0.178(4) 0.378(4) 0.038(11) Uiso 1 d .
H4 H 0.692(3) -0.197(4) 0.202(4) 0.041(12) Uiso 1 d .
H5 H 0.709(3) 0.175(5) 0.123(5) 0.069(15) Uiso 1 d .
H6 H 0.608(2) 0.210(4) 0.316(4) 0.042(12) Uiso 1 d .
H7A H 0.532(3) 0.613(4) 0.108(4) 0.036(11) Uiso 1 d .
H7B H 0.594(3) 0.600(5) 0.246(5) 0.056(14) Uiso 1 d .
H8 H 0.729(4) 0.550(6) -0.034(7) 0.10(2) Uiso 1 d .

loop_
_atom_site_aniso_label
_atom_site_aniso_U_11
_atom_site_aniso_U_22
_atom_site_aniso_U_33
_atom_site_aniso_U_23
_atom_site_aniso_U_13
_atom_site_aniso_U_12
S 0.0366(8) 0.0313(8) 0.0573(10) 0.000 0.0161(6) 0.000
O2 0.0416(17) 0.0493(19) 0.0595(19) -0.0073(15) 0.0222(14) -0.0073(14)
O1 0.061(2) 0.0382(18) 0.072(2) -0.0074(16) 0.0241(17) 0.0046(15)
N 0.0330(18) 0.044(2) 0.045(2) 0.0005(16) 0.0056(15) 0.0015(15)
C1 0.033(2) 0.036(2) 0.039(2) -0.0086(18) 0.0038(16) 0.0036(16)
C2 0.0281(19) 0.036(2) 0.039(2) -0.0021(17) -0.0009(16) 0.0026(16)
C3 0.039(2) 0.031(2) 0.050(2) 0.0010(18) 0.0080(19) 0.0019(17)
C4 0.042(2) 0.035(2) 0.049(2) -0.0014(19) 0.0095(19) 0.0083(19)
C5 0.035(2) 0.043(2) 0.041(2) 0.0017(19) 0.0033(18) -0.0053(18)
C6 0.038(2) 0.034(2) 0.044(2) -0.0021(19) 0.0037(18) 0.0000(18)
C8 0.043(2) 0.035(2) 0.055(3) -0.005(2) 0.021(2) -0.0015(19)
C7 0.036(2) 0.041(2) 0.039(2) -0.0022(19) 0.0090(17) 0.0034(18)

loop_
_atom_type_symbol
_atom_type_description
_atom_type_scat_dispersion_real
_atom_type_scat_dispersion_imag
_atom_type_scat_source
C C 0.0033 0.0016 'International Tables Vol C Tables 4.2.6.8 and 6.1.1.4'
H H 0.0000 0.0000 'International Tables Vol C Tables 4.2.6.8 and 6.1.1.4'
O O 0.0106 0.0060 'International Tables Vol C Tables 4.2.6.8 and 6.1.1.4'
N N 0.0061 0.0033 'International Tables Vol C Tables 4.2.6.8 and 6.1.1.4'
S S 0.1246 0.1234 'International Tables Vol C Tables 4.2.6.8 and 6.1.1.4'

loop_
_geom_angle_atom_site_label_1
_geom_angle_atom_site_label_2
_geom_angle_atom_site_label_3
_geom_angle
_geom_angle_site_symmetry_1
C8 S C8 95.3(3) 2_655
C7 O2 H8 117(4) .
C4 N C5 118.1(3) .
C1 C1 C2 125.6(5) 5_656
C1 C1 H1 118(3) 5_656
C2 C1 H1 116(3) .
C6 C2 C3 116.5(4) .
C6 C2 C1 120.1(4) .
C3 C2 C1 123.4(4) .
C4 C3 C2 119.5(4) .
C4 C3 H3 121(2) .
C2 C3 H3 120(2) .
N C4 C3 123.4(4) .
N C4 H4 117(3) .
C3 C4 H4 120(3) .
N C5 C6 121.7(4) .
N C5 H5 113(3) .
C6 C5 H5 125(3) .
C5 C6 C2 120.8(4) .
C5 C6 H6 121(3) .
C2 C6 H6 119(3) .
C7 C8 S 113.4(3) .
C7 C8 H7A 107(2) .
S C8 H7A 108(2) .
C7 C8 H7B 110(3) .
S C8 H7B 106(3) .
H7A C8 H7B 113(4) .
O1 C7 O2 124.8(4) .
O1 C7 C8 124.2(4) .
O2 C7 C8 111.0(4) .

loop_
_geom_bond_atom_site_label_1
_geom_bond_atom_site_label_2
_geom_bond_distance
_geom_bond_site_symmetry_2
S C8 1.796(4) 2_655
S C8 1.796(4) .
O2 C7 1.300(5) .
O2 H8 1.02(7) .
O1 C7 1.219(5) .
N C4 1.338(6) .
N C5 1.338(5) .
C1 C1 1.333(8) 5_656
C1 C2 1.460(5) .
C1 H1 1.01(5) .
C2 C6 1.387(6) .
C2 C3 1.401(6) .
C3 C4 1.361(6) .
C3 H3 0.96(4) .
C4 H4 0.89(4) .
C5 C6 1.375(6) .
C5 H5 1.05(5) .
C6 H6 0.93(4) .
C8 C7 1.500(5) .
C8 H7A 0.98(4) .
C8 H7B 0.97(5) .

loop_
_geom_torsion_atom_site_label_1
_geom_torsion_atom_site_label_2
_geom_torsion_atom_site_label_3
_geom_torsion_atom_site_label_4
_geom_torsion
_geom_torsion_site_symmetry_1
C1 C1 C2 C6 176.3(5) 5_656
C1 C1 C2 C3 -2.1(8) 5_656
C6 C2 C3 C4 -0.8(6) .
C1 C2 C3 C4 177.7(4) .
C5 N C4 C3 0.3(6) .
C2 C3 C4 N 0.3(7) .
C4 N C5 C6 -0.4(6) .
N C5 C6 C2 -0.1(7) .
C3 C2 C6 C5 0.7(6) .
C1 C2 C6 C5 -177.8(4) .
C8 S C8 C7 -174.0(5) 2_655
S C8 C7 O1 11.0(6) .
S C8 C7 O2 -171.1(3) .
